data_7005929
loop_
_publ_author_name
'Gong, Lei'
'Wu, Liqiong'
'Lin, Yumei'
'Zhang, Hong'
'Yang, Fangzu'
'Wen, Tingbin'
'Xia, Haiping'

_publ_section_title
;
 Synthesis and characterization of a bimetallic iridium complex with a
 ten sp2-carbon chain bridge
;
_journal_issue 37
_journal_name_full 'Dalton Transactions'
_journal_page_first 4122
_journal_paper_doi 10.1039/b706900f
_journal_year 2007
_chemical_formula_moiety 'C59 H50 Cl2 P3 O Ir, 2 CH2Cl2'
_chemical_formula_sum 'C61 H54 Cl6 Ir O P3'
_chemical_formula_weight 1300.85
_chemical_name_systematic
;
?
;
_space_group_IT_number 14
_symmetry_cell_setting monoclinic
_symmetry_space_group_name_Hall '-P 2ybc'
_symmetry_space_group_name_H-M 'P 1 21/c 1'
_atom_sites_solution_hydrogens geom
_atom_sites_solution_primary direct
_atom_sites_solution_secondary difmap
_audit_creation_method SHELXL-97
_cell_angle_alpha 90.00
_cell_angle_beta 111.703(2)
_cell_angle_gamma 90.00
_cell_formula_units_Z 4
_cell_length_a 12.8331(19)
_cell_length_b 32.704(5)
_cell_length_c 13.692(2)
_cell_measurement_reflns_used 9407
_cell_measurement_temperature 223(2)
_cell_measurement_theta_max 25
_cell_measurement_theta_min 0
_cell_volume 5339.1(14)
_computing_structure_refinement 'SHELXL-97 (Sheldrick, 1997)'
_computing_structure_solution 'SHELXS-97 (Sheldrick, 1990)'
_diffrn_ambient_temperature 223(2)
_diffrn_measured_fraction_theta_full 0.999
_diffrn_measured_fraction_theta_max 0.999
_diffrn_radiation_monochromator graphite
_diffrn_radiation_source 'fine-focus sealed tube'
_diffrn_radiation_type MoK\a
_diffrn_radiation_wavelength 0.71073
_diffrn_reflns_av_R_equivalents 0.0693
_diffrn_reflns_av_sigmaI/netI 0.0705
_diffrn_reflns_limit_h_max 15
_diffrn_reflns_limit_h_min -15
_diffrn_reflns_limit_k_max 38
_diffrn_reflns_limit_k_min -38
_diffrn_reflns_limit_l_max 16
_diffrn_reflns_limit_l_min -16
_diffrn_reflns_number 38479
_diffrn_reflns_theta_full 25.00
_diffrn_reflns_theta_max 25.00
_diffrn_reflns_theta_min 1.71
_exptl_absorpt_coefficient_mu 2.934
_exptl_absorpt_correction_T_max 0.814
_exptl_absorpt_correction_T_min 0.557
_exptl_absorpt_correction_type empirical
_exptl_absorpt_process_details SADABS
_exptl_crystal_colour yellow
_exptl_crystal_density_diffrn 1.618
_exptl_crystal_density_method 'not measured'
_exptl_crystal_description plate
_exptl_crystal_F_000 2608
_exptl_crystal_size_max 0.16
_exptl_crystal_size_mid 0.14
_exptl_crystal_size_min 0.07
_refine_diff_density_max 3.528
_refine_diff_density_min -5.329
_refine_diff_density_rms 0.190
_refine_ls_extinction_method none
_refine_ls_goodness_of_fit_ref 1.043
_refine_ls_hydrogen_treatment constr
_refine_ls_matrix_type full
_refine_ls_number_parameters 649
_refine_ls_number_reflns 9407
_refine_ls_number_restraints 0
_refine_ls_restrained_S_all 1.043
_refine_ls_R_factor_all 0.0939
_refine_ls_R_factor_gt 0.0837
_refine_ls_shift/su_max 0.016
_refine_ls_shift/su_mean 0.002
_refine_ls_structure_factor_coef Fsqd
_refine_ls_weighting_details 'calc w=1/[\s^2^(Fo^2^)+(0.0001P)^2^+200.2098P] where P=(Fo^2^+2Fc^2^)/3'
_refine_ls_weighting_scheme calc
_refine_ls_wR_factor_gt 0.1924
_refine_ls_wR_factor_ref 0.1965
_reflns_number_gt 8156
_reflns_number_total 9407
_reflns_threshold_expression >2sigma(I)
_cod_data_source_file b706900f.txt
_cod_data_source_block complex2
_cod_depositor_comments
;
The following automatic conversions were performed:
'_symmetry_cell_setting' value 'Monoclinic' changed to 'monoclinic'
according to '/home/saulius/struct/CIF-dictionaries/cif_core.dic'
dictionary named 'cif_core.dic' version 2.4.1 from
2010-06-29.

'_exptl_absorpt_correction_type' value 'Empirical' changed to
'empirical' according to
'/home/saulius/struct/CIF-dictionaries/cif_core.dic' dictionary named
'cif_core.dic' version 2.4.1 from 2010-06-29.

Automatic conversion script
Id: cif_fix_enum 1527 2010-12-29 10:47:43Z saulius 
;
_cod_original_sg_symbol_H-M P2(1)/c
_cod_database_code 7005929

loop_
_symmetry_equiv_pos_as_xyz
'x, y, z'
'-x, y+1/2, -z+1/2'
'-x, -y, -z'
'x, -y-1/2, z-1/2'

loop_
_atom_site_label
_atom_site_type_symbol
_atom_site_fract_x
_atom_site_fract_y
_atom_site_fract_z
_atom_site_U_iso_or_equiv
_atom_site_adp_type
_atom_site_occupancy
_atom_site_symmetry_multiplicity
_atom_site_calc_flag
_atom_site_refinement_flags
_atom_site_disorder_assembly
_atom_site_disorder_group
Ir1 Ir -0.06939(4) 0.132827(14) 0.18481(4) 0.02213(15) Uani 1 1 d . . .
Cl1 Cl -0.0773(3) 0.20796(9) 0.1642(2) 0.0295(7) Uani 1 1 d . . .
Cl2 Cl -0.1570(3) 0.11186(10) -0.0018(2) 0.0348(7) Uani 1 1 d . . .
P1 P -0.2418(3) 0.13986(10) 0.2025(2) 0.0259(7) Uani 1 1 d . . .
P2 P 0.0980(3) 0.13334(10) 0.1537(2) 0.0250(7) Uani 1 1 d . . .
P3 P 0.0996(3) 0.10583(10) 0.5344(2) 0.0284(7) Uani 1 1 d . . .
O1 O 0.0033(14) 0.0338(4) 0.3920(10) 0.085(5) Uani 1 1 d . . .
H1B H -0.0415 0.0153 0.3624 0.102 Uiso 1 1 calc R . .
C1 C 0.0059(10) 0.1400(4) 0.3392(9) 0.024(3) Uani 1 1 d . . .
H1A H 0.0313 0.1658 0.3688 0.029 Uiso 1 1 calc R . .
C2 C 0.0188(10) 0.1069(4) 0.3990(9) 0.027(3) Uani 1 1 d . . .
C3 C -0.0332(13) 0.0690(4) 0.3425(11) 0.038(3) Uani 1 1 d . . .
H3A H -0.1106 0.0707 0.3415 0.046 Uiso 1 1 calc R . .
C4 C -0.0508(10) 0.0732(4) 0.2282(10) 0.026(3) Uani 1 1 d . . .
C5 C -0.0507(11) 0.0407(4) 0.1763(12) 0.041(4) Uani 1 1 d . . .
H5A H -0.0399 0.0151 0.2098 0.049 Uiso 1 1 calc R . .
H5B H -0.0615 0.0424 0.1046 0.049 Uiso 1 1 calc R . .
C111 C -0.3416(10) 0.1745(4) 0.1097(10) 0.030(3) Uani 1 1 d . . .
C112 C -0.3352(11) 0.1832(4) 0.0150(11) 0.039(3) Uani 1 1 d . . .
H11C H -0.2745 0.1737 -0.0015 0.047 Uiso 1 1 calc R . .
C113 C -0.4189(12) 0.2059(5) -0.0563(12) 0.044(4) Uani 1 1 d . . .
H11D H -0.4149 0.2120 -0.1219 0.053 Uiso 1 1 calc R . .
C114 C -0.5078(14) 0.2199(5) -0.0342(13) 0.059(5) Uani 1 1 d . . .
H11E H -0.5658 0.2347 -0.0847 0.070 Uiso 1 1 calc R . .
C115 C -0.5111(12) 0.2123(5) 0.0593(14) 0.054(4) Uani 1 1 d . . .
H11A H -0.5708 0.2230 0.0755 0.065 Uiso 1 1 calc R . .
C116 C -0.4305(13) 0.1892(5) 0.1341(12) 0.046(4) Uani 1 1 d . . .
H11B H -0.4355 0.1837 0.1995 0.055 Uiso 1 1 calc R . .
C121 C -0.2306(10) 0.1611(4) 0.3280(10) 0.030(3) Uani 1 1 d . . .
C122 C -0.2155(11) 0.2031(4) 0.3411(11) 0.038(3) Uani 1 1 d . . .
H12A H -0.2139 0.2195 0.2853 0.046 Uiso 1 1 calc R . .
C123 C -0.2029(11) 0.2204(5) 0.4361(12) 0.042(3) Uani 1 1 d . . .
H12B H -0.1945 0.2489 0.4448 0.050 Uiso 1 1 calc R . .
C124 C -0.2025(12) 0.1967(5) 0.5172(12) 0.043(4) Uani 1 1 d . . .
H12E H -0.1927 0.2087 0.5823 0.052 Uiso 1 1 calc R . .
C125 C -0.2159(13) 0.1566(5) 0.5053(12) 0.048(4) Uani 1 1 d . . .
H12C H -0.2158 0.1404 0.5621 0.057 Uiso 1 1 calc R . .
C126 C -0.2298(11) 0.1386(4) 0.4122(11) 0.036(3) Uani 1 1 d . . .
H12D H -0.2392 0.1101 0.4054 0.044 Uiso 1 1 calc R . .
C131 C -0.3322(10) 0.0953(4) 0.1846(10) 0.030(3) Uani 1 1 d . . .
C132 C -0.4185(10) 0.0935(4) 0.2216(12) 0.039(3) Uani 1 1 d . . .
H13E H -0.4280 0.1150 0.2631 0.047 Uiso 1 1 calc R . .
C133 C -0.4899(12) 0.0611(5) 0.1987(13) 0.049(4) Uani 1 1 d . . .
H13A H -0.5490 0.0607 0.2237 0.059 Uiso 1 1 calc R . .
C134 C -0.4775(11) 0.0298(5) 0.1412(13) 0.046(4) Uani 1 1 d . . .
H13B H -0.5274 0.0076 0.1262 0.055 Uiso 1 1 calc R . .
C135 C -0.3915(13) 0.0302(5) 0.1041(13) 0.049(4) Uani 1 1 d . . .
H13C H -0.3816 0.0079 0.0651 0.059 Uiso 1 1 calc R . .
C136 C -0.3193(11) 0.0634(4) 0.1242(11) 0.040(3) Uani 1 1 d . . .
H13D H -0.2620 0.0642 0.0969 0.048 Uiso 1 1 calc R . .
C211 C 0.0958(12) 0.1629(4) 0.0394(10) 0.033(3) Uani 1 1 d . . .
C212 C 0.1941(12) 0.1649(4) 0.0181(12) 0.041(3) Uani 1 1 d . . .
H21B H 0.2597 0.1516 0.0620 0.050 Uiso 1 1 calc R . .
C213 C 0.1931(14) 0.1863(5) -0.0673(13) 0.050(4) Uani 1 1 d . . .
H21D H 0.2588 0.1869 -0.0825 0.059 Uiso 1 1 calc R . .
C214 C 0.1032(13) 0.2065(4) -0.1304(12) 0.044(4) Uani 1 1 d . . .
H21A H 0.1060 0.2213 -0.1882 0.053 Uiso 1 1 calc R . .
C215 C 0.0070(13) 0.2053(4) -0.1097(11) 0.041(3) Uani 1 1 d . . .
H21E H -0.0571 0.2194 -0.1537 0.049 Uiso 1 1 calc R . .
C216 C 0.0032(12) 0.1836(4) -0.0246(10) 0.035(3) Uani 1 1 d . . .
H21C H -0.0632 0.1831 -0.0106 0.042 Uiso 1 1 calc R . .
C221 C 0.2207(10) 0.1548(4) 0.2596(9) 0.024(3) Uani 1 1 d . . .
C222 C 0.2048(11) 0.1865(4) 0.3179(10) 0.030(3) Uani 1 1 d . . .
H22C H 0.1333 0.1983 0.2998 0.037 Uiso 1 1 calc R . .
C223 C 0.2913(12) 0.2008(4) 0.4010(11) 0.038(3) Uani 1 1 d . . .
H22D H 0.2794 0.2230 0.4394 0.046 Uiso 1 1 calc R . .
C224 C 0.3957(12) 0.1841(5) 0.4308(11) 0.044(4) Uani 1 1 d . . .
H22A H 0.4542 0.1935 0.4914 0.053 Uiso 1 1 calc R . .
C225 C 0.4137(11) 0.1532(5) 0.3703(13) 0.045(4) Uani 1 1 d . . .
H22E H 0.4859 0.1419 0.3887 0.055 Uiso 1 1 calc R . .
C226 C 0.3271(12) 0.1386(5) 0.2831(12) 0.043(4) Uani 1 1 d . . .
H22B H 0.3401 0.1182 0.2405 0.052 Uiso 1 1 calc R . .
C231 C 0.1495(10) 0.0837(4) 0.1327(10) 0.028(3) Uani 1 1 d . . .
C232 C 0.1990(11) 0.0582(4) 0.2168(11) 0.036(3) Uani 1 1 d . . .
H23C H 0.2089 0.0673 0.2849 0.044 Uiso 1 1 calc R . .
C233 C 0.2340(11) 0.0199(4) 0.2030(13) 0.040(3) Uani 1 1 d . . .
H23D H 0.2697 0.0030 0.2613 0.048 Uiso 1 1 calc R . .
C234 C 0.2170(14) 0.0066(5) 0.1053(15) 0.054(4) Uani 1 1 d . . .
H23E H 0.2400 -0.0197 0.0949 0.065 Uiso 1 1 calc R . .
C235 C 0.1667(17) 0.0314(5) 0.0224(14) 0.062(5) Uani 1 1 d . . .
H23B H 0.1554 0.0221 -0.0457 0.074 Uiso 1 1 calc R . .
C236 C 0.1325(14) 0.0694(5) 0.0357(12) 0.047(4) Uani 1 1 d . . .
H23A H 0.0965 0.0859 -0.0233 0.057 Uiso 1 1 calc R . .
C311 C 0.2086(11) 0.0691(4) 0.5550(9) 0.032(3) Uani 1 1 d . . .
C312 C 0.2146(13) 0.0343(4) 0.6125(12) 0.047(4) Uani 1 1 d . . .
H31D H 0.1648 0.0301 0.6475 0.056 Uiso 1 1 calc R . .
C313 C 0.2939(16) 0.0059(5) 0.6178(15) 0.065(5) Uani 1 1 d . . .
H31E H 0.2977 -0.0184 0.6556 0.077 Uiso 1 1 calc R . .
C314 C 0.3671(17) 0.0120(6) 0.5698(16) 0.071(6) Uani 1 1 d . . .
H31A H 0.4226 -0.0077 0.5759 0.085 Uiso 1 1 calc R . .
C315 C 0.3614(16) 0.0465(6) 0.5126(14) 0.065(5) Uani 1 1 d . . .
H31B H 0.4121 0.0508 0.4785 0.078 Uiso 1 1 calc R . .
C316 C 0.2806(13) 0.0750(5) 0.5053(12) 0.046(4) Uani 1 1 d . . .
H31C H 0.2752 0.0988 0.4653 0.055 Uiso 1 1 calc R . .
C321 C 0.0202(11) 0.0921(4) 0.6150(9) 0.028(3) Uani 1 1 d . . .
C322 C -0.0555(12) 0.0606(4) 0.5851(11) 0.039(3) Uani 1 1 d . . .
H32A H -0.0670 0.0458 0.5232 0.047 Uiso 1 1 calc R . .
C323 C -0.1142(14) 0.0515(5) 0.6479(12) 0.049(4) Uani 1 1 d . . .
H32E H -0.1660 0.0298 0.6294 0.059 Uiso 1 1 calc R . .
C324 C -0.0984(14) 0.0731(5) 0.7361(12) 0.046(4) Uani 1 1 d . . .
H32D H -0.1392 0.0663 0.7785 0.056 Uiso 1 1 calc R . .
C325 C -0.0251(14) 0.1042(4) 0.7638(11) 0.044(4) Uani 1 1 d . . .
H32C H -0.0154 0.1192 0.8250 0.053 Uiso 1 1 calc R . .
C326 C 0.0358(12) 0.1141(4) 0.7032(10) 0.038(3) Uani 1 1 d . . .
H32B H 0.0874 0.1358 0.7226 0.046 Uiso 1 1 calc R . .
C331 C 0.1608(11) 0.1546(4) 0.5809(9) 0.028(3) Uani 1 1 d . . .
C332 C 0.2765(12) 0.1581(4) 0.6367(12) 0.042(3) Uani 1 1 d . . .
H33B H 0.3232 0.1351 0.6465 0.051 Uiso 1 1 calc R . .
C333 C 0.3209(13) 0.1949(5) 0.6764(11) 0.045(4) Uani 1 1 d . . .
H33E H 0.3985 0.1973 0.7140 0.055 Uiso 1 1 calc R . .
C334 C 0.2535(14) 0.2288(4) 0.6623(11) 0.045(4) Uani 1 1 d . . .
H33C H 0.2851 0.2543 0.6895 0.053 Uiso 1 1 calc R . .
C335 C 0.1411(12) 0.2255(4) 0.6090(11) 0.037(3) Uani 1 1 d . . .
H33A H 0.0948 0.2486 0.6003 0.044 Uiso 1 1 calc R . .
C336 C 0.0947(11) 0.1882(4) 0.5674(10) 0.032(3) Uani 1 1 d . . .
H33D H 0.0170 0.1861 0.5297 0.039 Uiso 1 1 calc R . .
C1S C -0.3133(18) 0.1473(7) -0.2570(14) 0.086(7) Uani 1 1 d . . .
H1SA H -0.3271 0.1424 -0.1922 0.104 Uiso 1 1 calc R . .
H1SB H -0.2335 0.1423 -0.2419 0.104 Uiso 1 1 calc R . .
Cl1B Cl -0.3436(6) 0.1969(2) -0.2940(5) 0.0941(18) Uani 1 1 d . . .
Cl1A Cl -0.3929(6) 0.1131(2) -0.3531(5) 0.104(2) Uani 1 1 d . . .
C2S C 0.4400(18) 0.1050(6) -0.0844(17) 0.080(6) Uani 1 1 d . . .
H2SA H 0.4862 0.0964 -0.0128 0.096 Uiso 1 1 calc R . .
H2SB H 0.4386 0.1349 -0.0860 0.096 Uiso 1 1 calc R . .
Cl2B Cl 0.4992(6) 0.0877(2) -0.1687(6) 0.0998(19) Uani 1 1 d . . .
Cl2A Cl 0.3068(5) 0.0872(2) -0.1148(7) 0.110(2) Uani 1 1 d . . .

loop_
_atom_site_aniso_label
_atom_site_aniso_U_11
_atom_site_aniso_U_22
_atom_site_aniso_U_33
_atom_site_aniso_U_23
_atom_site_aniso_U_13
_atom_site_aniso_U_12
Ir1 0.0192(2) 0.0222(2) 0.0214(2) 0.00068(19) 0.00331(17) -0.00137(19)
Cl1 0.0274(15) 0.0273(15) 0.0300(16) 0.0039(12) 0.0062(13) 0.0014(12)
Cl2 0.0329(17) 0.0387(18) 0.0249(15) -0.0041(13) 0.0015(13) -0.0010(14)
P1 0.0209(16) 0.0256(17) 0.0279(16) -0.0001(13) 0.0051(13) 0.0003(12)
P2 0.0215(15) 0.0294(16) 0.0233(15) -0.0004(13) 0.0074(12) -0.0011(13)
P3 0.0313(18) 0.0262(17) 0.0236(16) 0.0020(13) 0.0054(13) 0.0007(14)
O1 0.142(14) 0.043(7) 0.055(8) 0.004(6) 0.020(8) -0.017(8)
C1 0.030(6) 0.025(6) 0.019(6) 0.000(5) 0.012(5) 0.000(5)
C2 0.026(6) 0.034(7) 0.026(6) 0.006(5) 0.015(5) 0.001(5)
C3 0.051(9) 0.020(7) 0.040(8) 0.008(6) 0.013(7) -0.005(6)
C4 0.020(6) 0.021(6) 0.031(6) 0.007(5) 0.001(5) -0.003(5)
C5 0.039(8) 0.019(7) 0.056(9) -0.002(6) 0.006(7) -0.002(6)
C111 0.025(7) 0.022(6) 0.038(7) -0.003(5) 0.004(6) 0.001(5)
C112 0.028(7) 0.038(8) 0.041(8) 0.004(6) 0.000(6) -0.001(6)
C113 0.043(9) 0.051(9) 0.036(8) 0.011(7) 0.012(7) 0.003(7)
C114 0.051(10) 0.049(10) 0.050(10) -0.004(8) -0.012(8) 0.029(8)
C115 0.024(8) 0.067(11) 0.060(11) -0.002(9) 0.001(7) 0.024(7)
C116 0.044(9) 0.050(9) 0.044(9) 0.000(7) 0.016(7) 0.013(7)
C121 0.017(6) 0.038(7) 0.032(7) -0.003(6) 0.007(5) 0.006(5)
C122 0.027(7) 0.044(8) 0.043(8) -0.002(6) 0.012(6) -0.003(6)
C123 0.030(7) 0.043(8) 0.052(9) -0.013(7) 0.015(7) -0.005(6)
C124 0.036(8) 0.062(10) 0.039(8) -0.016(7) 0.022(7) -0.005(7)
C125 0.044(9) 0.063(11) 0.037(8) 0.001(7) 0.017(7) 0.005(8)
C126 0.031(7) 0.035(8) 0.042(8) 0.006(6) 0.013(6) 0.006(6)
C131 0.020(6) 0.032(7) 0.032(7) 0.004(5) 0.003(5) -0.007(5)
C132 0.019(6) 0.037(8) 0.063(10) -0.003(7) 0.016(6) -0.003(5)
C133 0.024(7) 0.053(10) 0.072(11) 0.011(8) 0.020(7) -0.009(7)
C134 0.023(7) 0.039(8) 0.068(11) 0.003(7) 0.008(7) -0.011(6)
C135 0.046(9) 0.034(8) 0.054(10) -0.014(7) 0.002(7) -0.008(7)
C136 0.027(7) 0.049(9) 0.036(8) -0.011(7) 0.001(6) -0.006(6)
C211 0.046(8) 0.025(7) 0.031(7) -0.005(5) 0.017(6) -0.004(6)
C212 0.038(8) 0.041(8) 0.047(9) 0.001(7) 0.018(7) -0.006(6)
C213 0.047(9) 0.049(9) 0.059(10) -0.003(8) 0.027(8) -0.009(8)
C214 0.053(10) 0.037(8) 0.048(9) 0.001(7) 0.025(8) -0.016(7)
C215 0.055(9) 0.036(8) 0.028(7) 0.001(6) 0.010(7) -0.001(7)
C216 0.043(8) 0.033(7) 0.027(7) 0.004(6) 0.011(6) -0.002(6)
C221 0.019(6) 0.032(7) 0.023(6) 0.003(5) 0.010(5) -0.005(5)
C222 0.025(7) 0.029(7) 0.032(7) 0.000(5) 0.005(5) -0.002(5)
C223 0.040(8) 0.029(7) 0.043(8) -0.010(6) 0.012(7) -0.007(6)
C224 0.033(8) 0.055(10) 0.037(8) -0.007(7) 0.002(6) -0.014(7)
C225 0.013(6) 0.047(9) 0.067(10) -0.011(8) 0.004(6) -0.003(6)
C226 0.031(8) 0.049(9) 0.047(9) -0.004(7) 0.010(6) 0.004(6)
C231 0.020(6) 0.029(7) 0.036(7) 0.001(5) 0.012(5) -0.002(5)
C232 0.026(7) 0.039(8) 0.045(8) -0.001(6) 0.014(6) -0.004(6)
C233 0.028(7) 0.033(8) 0.059(10) 0.007(7) 0.017(7) 0.000(6)
C234 0.056(10) 0.036(9) 0.080(13) -0.001(9) 0.037(9) -0.004(7)
C235 0.097(15) 0.043(10) 0.056(11) -0.025(8) 0.040(10) -0.019(9)
C236 0.062(10) 0.037(8) 0.040(8) -0.005(7) 0.015(7) -0.012(7)
C311 0.032(7) 0.032(7) 0.022(6) 0.003(5) -0.001(5) 0.007(6)
C312 0.042(9) 0.038(8) 0.048(9) 0.009(7) 0.002(7) 0.003(7)
C313 0.058(12) 0.043(10) 0.073(13) 0.009(9) 0.002(10) 0.011(9)
C314 0.060(12) 0.058(12) 0.077(13) 0.011(10) 0.005(10) 0.037(10)
C315 0.058(11) 0.079(13) 0.057(11) -0.014(10) 0.021(9) 0.020(10)
C316 0.043(9) 0.054(10) 0.038(8) -0.005(7) 0.011(7) 0.002(7)
C321 0.032(7) 0.029(7) 0.025(6) 0.008(5) 0.013(5) 0.002(5)
C322 0.047(9) 0.032(7) 0.036(8) -0.002(6) 0.013(7) -0.003(6)
C323 0.057(10) 0.046(9) 0.044(9) 0.006(7) 0.021(8) -0.008(8)
C324 0.059(10) 0.048(9) 0.041(9) 0.014(7) 0.028(8) -0.004(8)
C325 0.067(11) 0.033(8) 0.026(7) 0.004(6) 0.011(7) 0.002(7)
C326 0.044(8) 0.041(8) 0.026(7) 0.002(6) 0.007(6) -0.004(6)
C331 0.031(7) 0.033(7) 0.015(6) 0.003(5) 0.003(5) 0.001(5)
C332 0.039(8) 0.038(8) 0.046(9) -0.006(7) 0.011(7) 0.005(6)
C333 0.036(8) 0.054(10) 0.035(8) -0.014(7) 0.001(6) -0.014(7)
C334 0.067(11) 0.033(8) 0.032(8) -0.012(6) 0.017(7) -0.013(7)
C335 0.050(9) 0.026(7) 0.036(8) -0.002(6) 0.018(7) 0.006(6)
C336 0.033(7) 0.034(7) 0.028(7) 0.001(6) 0.008(6) 0.005(6)
C1S 0.071(14) 0.13(2) 0.037(10) -0.006(11) -0.005(9) 0.012(13)
Cl1B 0.098(4) 0.116(5) 0.077(4) 0.006(3) 0.044(3) -0.002(4)
Cl1A 0.092(4) 0.139(6) 0.077(4) -0.015(4) 0.029(3) -0.041(4)
C2S 0.084(15) 0.064(13) 0.073(14) -0.002(10) 0.005(11) -0.006(11)
Cl2B 0.086(4) 0.116(5) 0.112(5) 0.009(4) 0.053(4) 0.008(4)
Cl2A 0.061(3) 0.110(5) 0.167(7) -0.017(5) 0.052(4) -0.004(3)

loop_
_atom_type_symbol
_atom_type_description
_atom_type_scat_dispersion_real
_atom_type_scat_dispersion_imag
_atom_type_scat_source
C C 0.0033 0.0016 'International Tables Vol C Tables 4.2.6.8 and 6.1.1.4'
H H 0.0000 0.0000 'International Tables Vol C Tables 4.2.6.8 and 6.1.1.4'
O O 0.0106 0.0060 'International Tables Vol C Tables 4.2.6.8 and 6.1.1.4'
P P 0.1023 0.0942 'International Tables Vol C Tables 4.2.6.8 and 6.1.1.4'
Cl Cl 0.1484 0.1585 'International Tables Vol C Tables 4.2.6.8 and 6.1.1.4'
Ir Ir -1.4442 7.9887 'International Tables Vol C Tables 4.2.6.8 and 6.1.1.4'

loop_
_geom_angle_atom_site_label_1
_geom_angle_atom_site_label_2
_geom_angle_atom_site_label_3
_geom_angle
_geom_angle_site_symmetry_1
_geom_angle_site_symmetry_3
_geom_angle_publ_flag
C1 Ir1 C4 81.0(5) . . ?
C1 Ir1 P1 89.1(3) . . ?
C4 Ir1 P1 94.5(4) . . ?
C1 Ir1 P2 94.3(3) . . ?
C4 Ir1 P2 92.5(4) . . ?
P1 Ir1 P2 172.64(11) . . ?
C1 Ir1 Cl1 89.3(3) . . ?
C4 Ir1 Cl1 170.2(4) . . ?
P1 Ir1 Cl1 85.02(11) . . ?
P2 Ir1 Cl1 88.49(11) . . ?
C1 Ir1 Cl2 170.6(3) . . ?
C4 Ir1 Cl2 89.8(4) . . ?
P1 Ir1 Cl2 92.78(11) . . ?
P2 Ir1 Cl2 84.91(11) . . ?
Cl1 Ir1 Cl2 100.01(10) . . ?
C121 P1 C131 105.0(6) . . ?
C121 P1 C111 102.2(6) . . ?
C131 P1 C111 99.0(6) . . ?
C121 P1 Ir1 113.1(4) . . ?
C131 P1 Ir1 119.3(4) . . ?
C111 P1 Ir1 116.0(5) . . ?
C231 P2 C211 103.2(6) . . ?
C231 P2 C221 102.1(6) . . ?
C211 P2 C221 102.1(6) . . ?
C231 P2 Ir1 115.8(4) . . ?
C211 P2 Ir1 115.8(5) . . ?
C221 P2 Ir1 115.8(4) . . ?
C2 P3 C311 107.5(6) . . ?
C2 P3 C331 111.5(6) . . ?
C311 P3 C331 109.1(6) . . ?
C2 P3 C321 113.7(6) . . ?
C311 P3 C321 108.7(6) . . ?
C331 P3 C321 106.1(6) . . ?
C2 C1 Ir1 117.4(9) . . ?
C1 C2 C3 115.4(11) . . ?
C1 C2 P3 123.9(10) . . ?
C3 C2 P3 120.6(9) . . ?
O1 C3 C2 116.9(12) . . ?
O1 C3 C4 119.9(13) . . ?
C2 C3 C4 109.4(10) . . ?
C5 C4 C3 118.2(12) . . ?
C5 C4 Ir1 131.4(11) . . ?
C3 C4 Ir1 110.5(8) . . ?
C112 C111 C116 120.2(13) . . ?
C112 C111 P1 121.2(10) . . ?
C116 C111 P1 118.4(11) . . ?
C111 C112 C113 118.9(14) . . ?
C114 C113 C112 121.6(15) . . ?
C115 C114 C113 118.8(14) . . ?
C114 C115 C116 122.5(15) . . ?
C115 C116 C111 118.0(15) . . ?
C126 C121 C122 117.8(13) . . ?
C126 C121 P1 124.7(11) . . ?
C122 C121 P1 117.4(10) . . ?
C123 C122 C121 119.5(14) . . ?
C124 C123 C122 120.3(14) . . ?
C125 C124 C123 120.4(14) . . ?
C124 C125 C126 120.7(15) . . ?
C125 C126 C121 121.3(14) . . ?
C132 C131 C136 118.7(12) . . ?
C132 C131 P1 122.8(11) . . ?
C136 C131 P1 118.3(10) . . ?
C133 C132 C131 120.8(14) . . ?
C134 C133 C132 121.0(14) . . ?
C133 C134 C135 119.9(13) . . ?
C134 C135 C136 120.1(15) . . ?
C131 C136 C135 119.5(14) . . ?
C216 C211 C212 118.8(13) . . ?
C216 C211 P2 123.0(11) . . ?
C212 C211 P2 118.2(11) . . ?
C213 C212 C211 118.7(14) . . ?
C214 C213 C212 122.9(15) . . ?
C213 C214 C215 119.0(14) . . ?
C214 C215 C216 120.4(14) . . ?
C211 C216 C215 120.1(14) . . ?
C222 C221 C226 120.0(12) . . ?
C222 C221 P2 118.6(9) . . ?
C226 C221 P2 121.4(10) . . ?
C223 C222 C221 120.2(13) . . ?
C222 C223 C224 121.7(13) . . ?
C223 C224 C225 118.6(13) . . ?
C224 C225 C226 120.8(13) . . ?
C225 C226 C221 118.5(14) . . ?
C236 C231 C232 118.2(13) . . ?
C236 C231 P2 122.1(11) . . ?
C232 C231 P2 119.5(10) . . ?
C233 C232 C231 120.9(14) . . ?
C234 C233 C232 119.5(15) . . ?
C233 C234 C235 119.6(15) . . ?
C236 C235 C234 121.1(16) . . ?
C231 C236 C235 120.6(15) . . ?
C316 C311 C312 120.3(14) . . ?
C316 C311 P3 117.9(11) . . ?
C312 C311 P3 121.6(12) . . ?
C313 C312 C311 118.7(17) . . ?
C314 C313 C312 121.1(17) . . ?
C313 C314 C315 120.3(17) . . ?
C314 C315 C316 118.9(19) . . ?
C311 C316 C315 120.6(16) . . ?
C326 C321 C322 121.3(13) . . ?
C326 C321 P3 118.6(10) . . ?
C322 C321 P3 120.1(10) . . ?
C323 C322 C321 118.1(14) . . ?
C324 C323 C322 120.8(15) . . ?
C325 C324 C323 120.5(14) . . ?
C324 C325 C326 120.3(14) . . ?
C321 C326 C325 118.9(14) . . ?
C336 C331 C332 119.4(12) . . ?
C336 C331 P3 120.2(10) . . ?
C332 C331 P3 120.4(10) . . ?
C333 C332 C331 119.7(14) . . ?
C332 C333 C334 120.7(14) . . ?
C335 C334 C333 119.9(13) . . ?
C334 C335 C336 120.1(13) . . ?
C331 C336 C335 120.3(13) . . ?
Cl1B C1S Cl1A 112.4(11) . . ?
Cl2A C2S Cl2B 112.4(12) . . ?

loop_
_geom_bond_atom_site_label_1
_geom_bond_atom_site_label_2
_geom_bond_distance
_geom_bond_site_symmetry_2
_geom_bond_publ_flag
Ir1 C1 1.986(11) . ?
Ir1 C4 2.026(11) . ?
Ir1 P1 2.324(3) . ?
Ir1 P2 2.339(3) . ?
Ir1 Cl1 2.471(3) . ?
Ir1 Cl2 2.477(3) . ?
P1 C121 1.809(13) . ?
P1 C131 1.822(12) . ?
P1 C111 1.827(13) . ?
P2 C231 1.816(13) . ?
P2 C211 1.833(13) . ?
P2 C221 1.840(12) . ?
P3 C2 1.759(12) . ?
P3 C311 1.785(13) . ?
P3 C331 1.788(13) . ?
P3 C321 1.813(12) . ?
O1 C3 1.331(17) . ?
C1 C2 1.329(16) . ?
C2 C3 1.482(18) . ?
C3 C4 1.502(18) . ?
C4 C5 1.281(18) . ?
C111 C112 1.36(2) . ?
C111 C116 1.39(2) . ?
C112 C113 1.373(19) . ?
C113 C114 1.36(2) . ?
C114 C115 1.32(2) . ?
C115 C116 1.38(2) . ?
C121 C126 1.364(18) . ?
C121 C122 1.389(19) . ?
C122 C123 1.37(2) . ?
C123 C124 1.35(2) . ?
C124 C125 1.33(2) . ?
C125 C126 1.35(2) . ?
C131 C132 1.379(19) . ?
C131 C136 1.377(19) . ?
C132 C133 1.361(19) . ?
C133 C134 1.34(2) . ?
C134 C135 1.38(2) . ?
C135 C136 1.39(2) . ?
C211 C216 1.367(19) . ?
C211 C212 1.40(2) . ?
C212 C213 1.36(2) . ?
C213 C214 1.33(2) . ?
C214 C215 1.37(2) . ?
C215 C216 1.380(19) . ?
C221 C222 1.369(17) . ?
C221 C226 1.386(18) . ?
C222 C223 1.347(18) . ?
C223 C224 1.36(2) . ?
C224 C225 1.38(2) . ?
C225 C226 1.381(19) . ?
C231 C236 1.348(19) . ?
C231 C232 1.371(18) . ?
C232 C233 1.368(19) . ?
C233 C234 1.34(2) . ?
C234 C235 1.35(2) . ?
C235 C236 1.35(2) . ?
C311 C316 1.35(2) . ?
C311 C312 1.371(19) . ?
C312 C313 1.36(2) . ?
C313 C314 1.35(3) . ?
C314 C315 1.36(3) . ?
C315 C316 1.37(2) . ?
C321 C326 1.357(18) . ?
C321 C322 1.368(18) . ?
C322 C323 1.37(2) . ?
C323 C324 1.35(2) . ?
C324 C325 1.34(2) . ?
C325 C326 1.37(2) . ?
C331 C336 1.359(18) . ?
C331 C332 1.400(19) . ?
C332 C333 1.36(2) . ?
C333 C334 1.37(2) . ?
C334 C335 1.36(2) . ?
C335 C336 1.383(18) . ?
C1S Cl1B 1.70(2) . ?
C1S Cl1A 1.74(2) . ?
C2S Cl2A 1.70(2) . ?
C2S Cl2B 1.70(2) . ?
